data_7708870
loop_
_publ_author_name
'Huang, Xing'
'Zhao, Zhiying'
'Wang, Yanqi'
'Zhang, Mengsi'
'He, Zhangzhen'

_publ_section_title
;
 Synthesis, structure and magnetic properties of two new spin-chain
 compounds Ca2Ni(HSeO3)2(SeO3)2 and Na2Cu(SeO3)2&#x00B7;2H2O
;
_journal_name_full 'Dalton Transactions'
_journal_paper_doi 10.1039/D1DT03058B
_journal_year 2021
_chemical_formula_moiety 'Cu H4 Na2 O8 Se2'
_chemical_formula_sum 'Cu H4 Na2 O8 Se2'
_chemical_formula_weight 399.47
_space_group_crystal_system triclinic
_space_group_IT_number 2
_space_group_name_Hall '-P 1'
_space_group_name_H-M_alt 'P -1'
_atom_sites_solution_hydrogens difmap
_atom_sites_solution_primary dual
_audit_creation_date 2021-04-30
_audit_creation_method
;
Olex2 1.2
(compiled 2018.05.29 svn.r3508 for OlexSys, GUI svn.r5506)
;
_cell_angle_alpha 103.914(2)
_cell_angle_beta 104.661(2)
_cell_angle_gamma 105.325(2)
_cell_formula_units_Z 1
_cell_length_a 5.19270(10)
_cell_length_b 5.9081(2)
_cell_length_c 7.5358(2)
_cell_measurement_reflns_used 2795
_cell_measurement_temperature 293
_cell_measurement_theta_max 32.7600
_cell_measurement_theta_min 3.7590
_cell_volume 203.670(11)
_computing_cell_refinement 'CrysAlisPro 1.171.39.46c (Rigaku OD, 2018)'
_computing_data_collection 'CrysAlisPro 1.171.39.46c (Rigaku OD, 2018)'
_computing_data_reduction 'CrysAlisPro 1.171.39.46c (Rigaku OD, 2018)'
_computing_molecular_graphics 'Olex2 (Dolomanov et al., 2009)'
_computing_publication_material 'Olex2 (Dolomanov et al., 2009)'
_computing_structure_refinement 'ShelXL (Sheldrick, 2015)'
_computing_structure_solution 'ShelXT (Sheldrick, 2015)'
_diffrn_ambient_temperature 293
_diffrn_detector 'CCD plate'
_diffrn_measured_fraction_theta_full 0.992
_diffrn_measured_fraction_theta_max 0.924
_diffrn_measurement_details
;
List of Runs (angles in degrees, time in seconds):

  # Type    Start    End  Width  t~exp~   \w     \q     \k     \f   Frames
--------------------------------------------------------------------------
  1  \w   -115.00  65.00   0.50    5.00    --  -25.00  45.00   0.00  360
  2  \w   -115.00  65.00   0.50    5.00    --  -25.00  45.00  90.00  360
  3  \w   -115.00  65.00   0.50    5.00    --  -25.00  45.00 180.00  360
;
_diffrn_measurement_device 'abstract diffractometer'
_diffrn_measurement_device_type 'dtrek-CrysAlisPro-abstract goniometer imported rigaku-d*trek images'
_diffrn_measurement_method '\w scans'
_diffrn_orient_matrix_type 'CrysAlisPro convention (1999,Acta A55,543-557)'
_diffrn_orient_matrix_UB_11 0.0712795000
_diffrn_orient_matrix_UB_12 -0.0495073000
_diffrn_orient_matrix_UB_13 0.0658853000
_diffrn_orient_matrix_UB_21 -0.1247278000
_diffrn_orient_matrix_UB_22 -0.1055324000
_diffrn_orient_matrix_UB_23 -0.0306817000
_diffrn_orient_matrix_UB_31 0.0448667000
_diffrn_orient_matrix_UB_32 -0.0615929000
_diffrn_orient_matrix_UB_33 -0.0730462000
_diffrn_radiation_monochromator graphite
_diffrn_radiation_probe x-ray
_diffrn_radiation_type MoK\a
_diffrn_radiation_wavelength 0.71073
_diffrn_reflns_av_R_equivalents 0.0267
_diffrn_reflns_av_unetI/netI 0.0216
_diffrn_reflns_Laue_measured_fraction_full 0.992
_diffrn_reflns_Laue_measured_fraction_max 0.924
_diffrn_reflns_limit_h_max 7
_diffrn_reflns_limit_h_min -7
_diffrn_reflns_limit_k_max 8
_diffrn_reflns_limit_k_min -8
_diffrn_reflns_limit_l_max 11
_diffrn_reflns_limit_l_min -11
_diffrn_reflns_number 3242
_diffrn_reflns_point_group_measured_fraction_full 0.992
_diffrn_reflns_point_group_measured_fraction_max 0.924
_diffrn_reflns_theta_full 25.242
_diffrn_reflns_theta_max 33.140
_diffrn_reflns_theta_min 2.959
_diffrn_source 'fine-focus sealed X-ray tube'
_diffrn_source_type 'Enhance (Mo) X-ray Source'
_exptl_absorpt_coefficient_mu 11.732
_exptl_absorpt_correction_T_max 1.00000
_exptl_absorpt_correction_T_min 0.60210
_exptl_absorpt_correction_type multi-scan
_exptl_absorpt_process_details
;
CrysAlisPro 1.171.39.46c (Rigaku Oxford Diffraction, 2018)
Empirical absorption correction using spherical harmonics,
 implemented in SCALE3 ABSPACK scaling algorithm.
;
_exptl_crystal_colour bluish
_exptl_crystal_colour_modifier bluish
_exptl_crystal_density_diffrn 3.257
_exptl_crystal_description prism
_exptl_crystal_F_000 187
_refine_diff_density_max 0.510
_refine_diff_density_min -1.084
_refine_diff_density_rms 0.197
_refine_ls_extinction_method none
_refine_ls_goodness_of_fit_ref 1.110
_refine_ls_hydrogen_treatment refall
_refine_ls_matrix_type full
_refine_ls_number_parameters 69
_refine_ls_number_reflns 1425
_refine_ls_number_restraints 0
_refine_ls_restrained_S_all 1.110
_refine_ls_R_factor_all 0.0210
_refine_ls_R_factor_gt 0.0192
_refine_ls_shift/su_max 0.001
_refine_ls_shift/su_mean 0.000
_refine_ls_structure_factor_coef Fsqd
_refine_ls_weighting_details 'w=1/[\s^2^(Fo^2^)+(0.0256P)^2^+0.0105P] where P=(Fo^2^+2Fc^2^)/3'
_refine_ls_weighting_scheme calc
_refine_ls_wR_factor_gt 0.0428
_refine_ls_wR_factor_ref 0.0433
_reflns_Friedel_coverage 0.000
_reflns_number_gt 1362
_reflns_number_total 1425
_reflns_threshold_expression 'I > 2\s(I)'
_cod_data_source_file d1dt03058b2.cif
_cod_data_source_block nacuseo
_cod_original_cell_volume 203.670(10)
_cod_database_code 7708870
_shelx_shelxl_version_number 2016/6
_shelx_space_group_comment
;
The symmetry employed for this shelxl refinement is uniquely defined
by the following loop, which should always be used as a source of
symmetry information in preference to the above space-group names.
They are only intended as comments.
;
_reflns_odcompleteness_completeness 92.68
_reflns_odcompleteness_iscentric 1
_reflns_odcompleteness_theta 33.06
_olex2_refinement_description
;
;
_olex2_submission_special_instructions 'No special instructions were received'
_oxdiff_exptl_absorpt_empirical_details
;
Empirical correction (ABSPACK) includes:
- Absorption correction using spherical harmonics
- Frame scaling
- Detector area scaling
;
_oxdiff_exptl_absorpt_empirical_full_max 2.458
_oxdiff_exptl_absorpt_empirical_full_min 0.667

loop_
_space_group_symop_operation_xyz
'x, y, z'
'-x, -y, -z'

loop_
_atom_site_label
_atom_site_type_symbol
_atom_site_fract_x
_atom_site_fract_y
_atom_site_fract_z
_atom_site_U_iso_or_equiv
_atom_site_adp_type
_atom_site_occupancy
_atom_site_site_symmetry_order
_atom_site_calc_flag
_atom_site_refinement_flags_posn
_atom_site_refinement_flags_adp
_atom_site_refinement_flags_occupancy
_atom_site_disorder_assembly
_atom_site_disorder_group
Se1 Se 1.05370(3) 0.93151(3) 0.73420(2) 0.01280(5) Uani 1 1 d . . . . .
Cu1 Cu 0.500000 1.000000 0.500000 0.01274(6) Uani 1 2 d S T P . .
Na1 Na 0.32005(15) 0.51253(13) 0.66708(11) 0.02049(14) Uani 1 1 d . . . . .
O1 O 1.1143(2) 0.7416(2) 0.86009(17) 0.0214(2) Uani 1 1 d . . . . .
O2 O 0.6940(2) 0.8035(2) 0.62531(17) 0.0154(2) Uani 1 1 d . . . . .
O3 O 1.1507(2) 0.8153(2) 0.53926(16) 0.01493(19) Uani 1 1 d . . . . .
O4 O 0.6508(3) 0.3464(3) 0.8085(2) 0.0237(2) Uani 1 1 d . . . . .
H4B H 0.719(6) 0.302(5) 0.897(4) 0.034(7) Uiso 1 1 d . . . . .
H4A H 0.784(7) 0.451(6) 0.825(4) 0.044(8) Uiso 1 1 d . . . . .

loop_
_atom_site_aniso_label
_atom_site_aniso_U_11
_atom_site_aniso_U_22
_atom_site_aniso_U_33
_atom_site_aniso_U_23
_atom_site_aniso_U_13
_atom_site_aniso_U_12
Se1 0.01031(8) 0.01362(8) 0.01551(8) 0.00679(6) 0.00450(5) 0.00384(5)
Cu1 0.00994(11) 0.01554(12) 0.01859(13) 0.01100(10) 0.00718(9) 0.00645(9)
Na1 0.0184(3) 0.0195(3) 0.0269(3) 0.0104(3) 0.0085(2) 0.0085(2)
O1 0.0197(5) 0.0286(6) 0.0212(6) 0.0171(5) 0.0055(4) 0.0098(5)
O2 0.0095(4) 0.0185(5) 0.0229(5) 0.0125(4) 0.0064(4) 0.0061(4)
O3 0.0123(4) 0.0172(5) 0.0191(5) 0.0086(4) 0.0085(4) 0.0058(4)
O4 0.0186(5) 0.0273(6) 0.0236(6) 0.0146(5) 0.0027(4) 0.0043(5)

loop_
_atom_type_symbol
_atom_type_description
_atom_type_scat_dispersion_real
_atom_type_scat_dispersion_imag
_atom_type_scat_source
Cu Cu 0.3201 1.2651 'International Tables Vol C Tables 4.2.6.8 and 6.1.1.4'
H H 0.0000 0.0000 'International Tables Vol C Tables 4.2.6.8 and 6.1.1.4'
Na Na 0.0362 0.0249 'International Tables Vol C Tables 4.2.6.8 and 6.1.1.4'
O O 0.0106 0.0060 'International Tables Vol C Tables 4.2.6.8 and 6.1.1.4'
Se Se -0.0929 2.2259 'International Tables Vol C Tables 4.2.6.8 and 6.1.1.4'

loop_
_geom_angle_atom_site_label_1
_geom_angle_atom_site_label_2
_geom_angle_atom_site_label_3
_geom_angle
_geom_angle_site_symmetry_1
_geom_angle_site_symmetry_3
_geom_angle_publ_flag
Na1 Se1 Na1 68.36(2) 1_655 2_666 ?
O1 Se1 Na1 94.30(5) . 2_666 ?
O1 Se1 Na1 48.48(4) . 1_655 ?
O1 Se1 O2 100.97(6) . . ?
O1 Se1 O3 100.02(6) . . ?
O2 Se1 Na1 109.34(4) . 1_655 ?
O2 Se1 Na1 50.23(4) . 2_666 ?
O2 Se1 O3 98.77(5) . . ?
O3 Se1 Na1 50.65(4) . 2_666 ?
O3 Se1 Na1 51.76(4) . 1_655 ?
Na1 Cu1 Na1 180.0 1_565 2_666 ?
Na1 Cu1 Na1 61.19(2) . 2_666 ?
Na1 Cu1 Na1 118.81(2) 2_676 2_666 ?
Na1 Cu1 Na1 61.19(2) 2_676 1_565 ?
Na1 Cu1 Na1 180.00(2) . 2_676 ?
Na1 Cu1 Na1 118.81(2) . 1_565 ?
O2 Cu1 Na1 137.42(3) 2_676 . ?
O2 Cu1 Na1 134.63(4) . 1_565 ?
O2 Cu1 Na1 45.37(4) . 2_666 ?
O2 Cu1 Na1 42.58(3) . . ?
O2 Cu1 Na1 134.63(4) 2_676 2_666 ?
O2 Cu1 Na1 42.58(3) 2_676 2_676 ?
O2 Cu1 Na1 137.42(3) . 2_676 ?
O2 Cu1 Na1 45.37(4) 2_676 1_565 ?
O2 Cu1 O2 180.00(4) 2_676 . ?
O2 Cu1 O3 87.93(4) 2_676 2_776 ?
O2 Cu1 O3 92.07(4) 2_676 1_455 ?
O2 Cu1 O3 92.07(4) . 2_776 ?
O2 Cu1 O3 87.93(4) . 1_455 ?
O3 Cu1 Na1 134.33(3) 1_455 2_676 ?
O3 Cu1 Na1 95.93(3) 1_455 2_666 ?
O3 Cu1 Na1 84.07(3) 1_455 1_565 ?
O3 Cu1 Na1 134.33(3) 2_776 . ?
O3 Cu1 Na1 45.67(3) 2_776 2_676 ?
O3 Cu1 Na1 45.67(3) 1_455 . ?
O3 Cu1 Na1 84.07(3) 2_776 2_666 ?
O3 Cu1 Na1 95.93(3) 2_776 1_565 ?
O3 Cu1 O3 180.0 2_776 1_455 ?
Se1 Na1 Se1 111.65(2) 1_455 2_666 ?
Se1 Na1 Cu1 167.95(3) 1_455 1_545 ?
Se1 Na1 Cu1 56.366(13) 2_666 1_545 ?
Se1 Na1 Cu1 100.71(2) 2_666 . ?
Se1 Na1 Cu1 59.274(12) 1_455 . ?
Se1 Na1 Na1 68.61(3) 2_666 2_666 ?
Se1 Na1 Na1 54.87(2) 2_666 2_566 ?
Se1 Na1 Na1 56.780(18) 1_455 2_566 ?
Se1 Na1 Na1 117.74(3) 1_455 2_666 ?
Cu1 Na1 Cu1 118.81(2) . 1_545 ?
Cu1 Na1 Na1 73.61(2) . 2_566 ?
Cu1 Na1 Na1 58.962(19) 1_545 2_666 ?
Cu1 Na1 Na1 111.22(3) 1_545 2_566 ?
Cu1 Na1 Na1 59.847(19) . 2_666 ?
Na1 Na1 Na1 94.66(4) 2_666 2_566 ?
O1 Na1 Se1 122.56(4) 1_455 2_666 ?
O1 Na1 Se1 31.72(3) 1_455 1_455 ?
O1 Na1 Cu1 88.14(3) 1_455 . ?
O1 Na1 Cu1 153.05(4) 1_455 1_545 ?
O1 Na1 Na1 74.69(4) 1_455 2_566 ?
O1 Na1 Na1 147.99(5) 1_455 2_666 ?
O1 Na1 O2 154.18(5) 1_455 2_666 ?
O1 Na1 O3 64.65(4) 1_455 1_455 ?
O1 Na1 O3 92.69(4) 1_455 2_666 ?
O2 Na1 Se1 134.58(4) 2_666 1_455 ?
O2 Na1 Se1 87.01(3) . 1_455 ?
O2 Na1 Se1 110.88(4) . 2_666 ?
O2 Na1 Se1 31.75(3) 2_666 2_666 ?
O2 Na1 Cu1 96.18(3) . 1_545 ?
O2 Na1 Cu1 34.40(2) 2_666 1_545 ?
O2 Na1 Cu1 94.69(3) 2_666 . ?
O2 Na1 Cu1 34.36(3) . . ?
O2 Na1 Na1 81.50(4) 2_666 2_566 ?
O2 Na1 Na1 45.50(3) . 2_666 ?
O2 Na1 Na1 42.76(3) 2_666 2_666 ?
O2 Na1 Na1 105.95(4) . 2_566 ?
O2 Na1 O1 107.62(5) . 1_455 ?
O2 Na1 O2 88.26(4) . 2_666 ?
O2 Na1 O3 138.02(5) . 2_666 ?
O2 Na1 O3 69.17(4) . 1_455 ?
O2 Na1 O3 62.73(4) 2_666 2_666 ?
O3 Na1 Se1 91.58(3) 1_455 2_666 ?
O3 Na1 Se1 32.07(3) 2_666 2_666 ?
O3 Na1 Se1 33.05(3) 1_455 1_455 ?
O3 Na1 Se1 92.76(3) 2_666 1_455 ?
O3 Na1 Cu1 138.39(4) 1_455 1_545 ?
O3 Na1 Cu1 35.03(3) 1_455 . ?
O3 Na1 Cu1 114.05(3) 2_666 . ?
O3 Na1 Cu1 77.08(3) 2_666 1_545 ?
O3 Na1 Na1 100.25(4) 2_666 2_666 ?
O3 Na1 Na1 86.39(4) 1_455 2_666 ?
O3 Na1 Na1 44.54(3) 1_455 2_566 ?
O3 Na1 Na1 43.92(3) 2_666 2_566 ?
O3 Na1 O2 104.50(4) 1_455 2_666 ?
O3 Na1 O3 88.46(4) 1_455 2_666 ?
O4 Na1 Se1 145.95(5) . 1_455 ?
O4 Na1 Se1 101.45(4) . 2_666 ?
O4 Na1 Cu1 45.99(4) . 1_545 ?
O4 Na1 Cu1 123.00(4) . . ?
O4 Na1 Na1 81.20(4) . 2_666 ?
O4 Na1 Na1 155.18(6) . 2_566 ?
O4 Na1 O1 120.58(5) . 1_455 ?
O4 Na1 O2 78.94(5) . 2_666 ?
O4 Na1 O2 88.64(5) . . ?
O4 Na1 O3 112.44(5) . 2_666 ?
O4 Na1 O3 157.22(5) . 1_455 ?
Se1 O1 Na1 99.80(6) . 1_655 ?
Se1 O2 Cu1 117.35(6) . . ?
Se1 O2 Na1 98.02(5) . 2_666 ?
Se1 O2 Na1 135.64(6) . . ?
Cu1 O2 Na1 100.23(5) . 2_666 ?
Cu1 O2 Na1 103.05(4) . . ?
Na1 O2 Na1 91.74(4) . 2_666 ?
Se1 O3 Cu1 122.42(6) . 1_655 ?
Se1 O3 Na1 97.27(5) . 2_666 ?
Se1 O3 Na1 95.19(5) . 1_655 ?
Cu1 O3 Na1 99.30(4) 1_655 1_655 ?
Cu1 O3 Na1 137.24(6) 1_655 2_666 ?
Na1 O3 Na1 91.54(4) 1_655 2_666 ?

loop_
_geom_bond_atom_site_label_1
_geom_bond_atom_site_label_2
_geom_bond_distance
_geom_bond_site_symmetry_2
_geom_bond_publ_flag
Se1 Na1 3.1398(7) 1_655 ?
Se1 Na1 3.2118(8) 2_666 ?
Se1 O1 1.6752(11) . ?
Se1 O2 1.7067(11) . ?
Se1 O3 1.7193(11) . ?
Cu1 Na1 3.4161(7) . ?
Cu1 Na1 3.4162(7) 2_676 ?
Cu1 Na1 3.4475(7) 1_565 ?
Cu1 Na1 3.4475(7) 2_666 ?
Cu1 O2 1.9793(10) . ?
Cu1 O2 1.9793(10) 2_676 ?
Cu1 O3 1.9871(10) 1_455 ?
Cu1 O3 1.9871(10) 2_776 ?
Na1 Na1 3.5686(14) 2_566 ?
Na1 Na1 3.4936(14) 2_666 ?
Na1 O1 2.3857(14) 1_455 ?
Na1 O2 2.3729(13) . ?
Na1 O2 2.4930(14) 2_666 ?
Na1 O3 2.4761(12) 1_455 ?
Na1 O3 2.5040(14) 2_666 ?
Na1 O4 2.3488(14) . ?
